data_1563334
loop_
_publ_author_name
'Qin, Junsheng'
'Du, Dongying'
'Chen, Lei'
'Sun, Xiuyun'
'Lan, Yaqian'
'Su, Zhongmin'

_publ_section_title
;
 Syntheses, structures and luminescent properties of a series of 3D
 lanthanide coordination polymers with tripodal semirigid ligand
;
_journal_issue 2
_journal_name_full 'Journal of Solid State Chemistry'
_journal_page_first 373
_journal_page_last 378
_journal_paper_doi 10.1016/j.jssc.2010.11.012
_journal_volume 184
_journal_year 2011
_chemical_formula_moiety 'C15 H13 Dy O10'
_chemical_formula_sum 'C15 H13 Dy O10'
_chemical_formula_weight 515.65
_space_group_IT_number 2
_space_group_name_Hall '-P 1'
_space_group_name_H-M_alt 'P -1'
_symmetry_cell_setting triclinic
_symmetry_space_group_name_Hall '-P 1'
_symmetry_space_group_name_H-M 'P -1'
_atom_sites_solution_hydrogens geom
_atom_sites_solution_primary direct
_atom_sites_solution_secondary difmap
_audit_creation_method SHELXL-97
_cell_angle_alpha 94.2470(10)
_cell_angle_beta 99.0870(10)
_cell_angle_gamma 111.2590(10)
_cell_formula_units_Z 2
_cell_length_a 9.3410(8)
_cell_length_b 9.8130(9)
_cell_length_c 11.3950(10)
_cell_measurement_temperature 293(2)
_cell_volume 951.37(15)
_computing_cell_refinement 'SMART (Bruker, 1997)'
_computing_data_collection 'SMART (Bruker, 1997)'
_computing_data_reduction SAINT
_computing_molecular_graphics 'SHELXTL-PLUS (Sheldrick, 1990)'
_computing_publication_material SHELXL-97
_computing_structure_refinement 'SHELXL-97 (Sheldrick, 1997)'
_computing_structure_solution 'SHELXS-97(Sheldrick, 1997)'
_diffrn_ambient_temperature 293(2)
_diffrn_measured_fraction_theta_full 0.986
_diffrn_measured_fraction_theta_max 0.986
_diffrn_measurement_device_type 'Bruker APEX CCD area-detector'
_diffrn_measurement_method '\w scans'
_diffrn_radiation_monochromator graphite
_diffrn_radiation_source 'fine-focus sealed tube'
_diffrn_radiation_type MoK\a
_diffrn_radiation_wavelength 0.71069
_diffrn_reflns_av_R_equivalents 0.0171
_diffrn_reflns_av_sigmaI/netI 0.0373
_diffrn_reflns_limit_h_max 11
_diffrn_reflns_limit_h_min -11
_diffrn_reflns_limit_k_max 11
_diffrn_reflns_limit_k_min -11
_diffrn_reflns_limit_l_max 13
_diffrn_reflns_limit_l_min -8
_diffrn_reflns_number 4772
_diffrn_reflns_theta_full 24.99
_diffrn_reflns_theta_max 24.99
_diffrn_reflns_theta_min 1.83
_exptl_absorpt_coefficient_mu 3.974
_exptl_absorpt_correction_T_max 0.6061
_exptl_absorpt_correction_T_min 0.5688
_exptl_absorpt_correction_type multi-scan
_exptl_absorpt_process_details 'SADABS(Sheldrick, 1996)'
_exptl_crystal_colour colourless
_exptl_crystal_density_diffrn 1.800
_exptl_crystal_density_method 'not measured'
_exptl_crystal_description block
_exptl_crystal_F_000 498
_exptl_crystal_size_max 0.16
_exptl_crystal_size_mid 0.15
_exptl_crystal_size_min 0.14
_platon_squeeze_details ' ?'
_refine_diff_density_max 1.727
_refine_diff_density_min -0.678
_refine_diff_density_rms 0.180
_refine_ls_extinction_method none
_refine_ls_goodness_of_fit_ref 0.993
_refine_ls_hydrogen_treatment constr
_refine_ls_matrix_type full
_refine_ls_number_parameters 235
_refine_ls_number_reflns 3305
_refine_ls_number_restraints 0
_refine_ls_restrained_S_all 0.993
_refine_ls_R_factor_all 0.0356
_refine_ls_R_factor_gt 0.0327
_refine_ls_shift/su_max 0.001
_refine_ls_shift/su_mean 0.000
_refine_ls_structure_factor_coef Fsqd
_refine_ls_weighting_details 'calc w=1/[\s^2^(Fo^2^)+(0.0755P)^2^+2.8317P] where P=(Fo^2^+2Fc^2^)/3'
_refine_ls_weighting_scheme calc
_refine_ls_wR_factor_gt 0.1017
_refine_ls_wR_factor_ref 0.1040
_reflns_number_gt 3040
_reflns_number_total 3305
_reflns_threshold_expression >2sigma(I)
_cod_data_source_file JSSC-2011-184-373.cif
_cod_data_source_block Dy
_cod_depositor_comments
;
The following automatic conversions were performed:

data item '_symmetry_cell_setting' value 'Triclinic' was changed to
'triclinic' in accordance with the built-in table derived from the
CIF Core dictionary named 'cif_core.dic' version 2.4.5 last updated
on 2014-11-21.

Automatic conversion script
Id: cif_fix_values 8369 2020-08-20 11:38:08Z andrius 
;
_cod_original_sg_symbol_Hall -P1
_cod_original_sg_symbol_H-M P-1
_cod_database_code 1563334

loop_
_symmetry_equiv_pos_as_xyz
'x, y, z'
'-x, -y, -z'

loop_
_atom_site_label
_atom_site_type_symbol
_atom_site_fract_x
_atom_site_fract_y
_atom_site_fract_z
_atom_site_U_iso_or_equiv
_atom_site_adp_type
_atom_site_occupancy
_atom_site_symmetry_multiplicity
_atom_site_calc_flag
_atom_site_refinement_flags
_atom_site_disorder_assembly
_atom_site_disorder_group
C1 C 0.6757(7) 0.4117(7) 0.7442(6) 0.0221(13) Uani 1 1 d . . .
C2 C 0.6156(8) 0.3285(7) 0.6234(6) 0.0266(14) Uani 1 1 d . . .
C3 C 0.4844(9) 0.3371(9) 0.5487(7) 0.0367(17) Uani 1 1 d . . .
H3 H 0.4325 0.3928 0.5785 0.044 Uiso 1 1 calc R . .
C4 C 0.4307(9) 0.2639(8) 0.4312(7) 0.0346(16) Uani 1 1 d . . .
H4 H 0.3458 0.2728 0.3824 0.042 Uiso 1 1 calc R . .
C5 C 0.5048(8) 0.1788(7) 0.3887(6) 0.0245(14) Uani 1 1 d . . .
C6 C 0.6317(9) 0.1634(8) 0.4621(6) 0.0337(16) Uani 1 1 d . . .
H6 H 0.6794 0.1031 0.4333 0.040 Uiso 1 1 calc R . .
C7 C 0.6842(9) 0.2371(8) 0.5751(6) 0.0335(16) Uani 1 1 d . . .
H7 H 0.7692 0.2269 0.6228 0.040 Uiso 1 1 calc R . .
C8 C 0.5487(7) 0.0782(7) 0.2073(5) 0.0203(12) Uani 1 1 d . . .
C9 C 0.6780(7) 0.1939(6) 0.1913(5) 0.0195(12) Uani 1 1 d . . .
H9 H 0.6970 0.2902 0.2235 0.023 Uiso 1 1 calc R . .
C10 C 0.7796(7) 0.1646(6) 0.1263(5) 0.0179(12) Uani 1 1 d . . .
C11 C 0.7507(7) 0.0211(6) 0.0788(6) 0.0189(12) Uani 1 1 d . . .
H11 H 0.8224 0.0012 0.0394 0.023 Uiso 1 1 calc R . .
C12 C 0.6152(7) -0.0931(6) 0.0899(5) 0.0174(12) Uani 1 1 d . . .
C13 C 0.5114(7) -0.0649(7) 0.1550(6) 0.0199(12) Uani 1 1 d . . .
H13 H 0.4198 -0.1405 0.1628 0.024 Uiso 1 1 calc R . .
C14 C 0.9196(7) 0.2886(6) 0.1030(5) 0.0205(13) Uani 1 1 d . . .
C15 C 0.5788(7) -0.2473(7) 0.0316(6) 0.0206(13) Uani 1 1 d . . .
Dy1 Dy 0.77815(3) 0.54517(3) 0.98729(2) 0.01793(13) Uani 1 1 d . . .
O1 O 0.6213(5) 0.5048(5) 0.7810(4) 0.0271(10) Uani 1 1 d . . .
O2 O 0.7816(5) 0.3899(5) 0.8145(4) 0.0258(10) Uani 1 1 d . . .
O1W O 0.9878(5) 0.7164(5) 1.1440(5) 0.0318(11) Uani 1 1 d . . .
O3 O 0.9036(5) 0.4046(5) 0.0757(4) 0.0269(10) Uani 1 1 d . . .
O2W O 0.6918(6) 0.5457(6) 1.1823(5) 0.0357(12) Uani 1 1 d . . .
O4 O 1.0468(5) 0.2706(5) 0.1079(4) 0.0288(10) Uani 1 1 d . . .
O3W O 0.1116(6) 0.0292(6) 0.1937(5) 0.0427(13) Uani 1 1 d . . .
O5 O 0.4479(5) -0.3445(5) 0.0303(4) 0.0279(10) Uani 1 1 d . . .
O6 O 0.6870(5) -0.2690(5) -0.0098(4) 0.0277(10) Uani 1 1 d . . .
O7 O 0.4442(5) 0.1051(5) 0.2735(4) 0.0243(10) Uani 1 1 d . . .

loop_
_atom_site_aniso_label
_atom_site_aniso_U_11
_atom_site_aniso_U_22
_atom_site_aniso_U_33
_atom_site_aniso_U_23
_atom_site_aniso_U_13
_atom_site_aniso_U_12
C1 0.020(3) 0.023(3) 0.024(3) 0.002(3) 0.010(3) 0.008(3)
C2 0.025(3) 0.026(3) 0.031(4) 0.002(3) 0.011(3) 0.010(3)
C3 0.041(4) 0.043(4) 0.033(4) -0.007(3) 0.005(3) 0.028(4)
C4 0.036(4) 0.039(4) 0.034(4) -0.007(3) 0.001(3) 0.025(3)
C5 0.028(3) 0.021(3) 0.025(3) -0.001(3) 0.014(3) 0.006(3)
C6 0.040(4) 0.044(4) 0.030(4) -0.003(3) 0.005(3) 0.033(4)
C7 0.036(4) 0.044(4) 0.028(4) 0.000(3) 0.003(3) 0.026(3)
C8 0.019(3) 0.024(3) 0.022(3) -0.001(3) 0.008(2) 0.011(3)
C9 0.021(3) 0.015(3) 0.020(3) -0.004(2) 0.005(2) 0.005(2)
C10 0.015(3) 0.015(3) 0.021(3) 0.002(2) 0.004(2) 0.003(2)
C11 0.015(3) 0.013(3) 0.028(3) 0.005(2) 0.006(2) 0.003(2)
C12 0.017(3) 0.014(3) 0.019(3) 0.003(2) 0.005(2) 0.003(2)
C13 0.015(3) 0.016(3) 0.027(3) 0.004(2) 0.009(2) 0.002(2)
C14 0.020(3) 0.015(3) 0.025(3) 0.001(2) 0.008(2) 0.004(2)
C15 0.020(3) 0.019(3) 0.024(3) 0.000(2) 0.004(2) 0.010(3)
Dy1 0.01611(18) 0.01183(18) 0.02370(19) -0.00055(12) 0.00453(12) 0.00315(12)
O1 0.028(2) 0.028(2) 0.025(2) -0.0029(19) 0.0032(19) 0.012(2)
O2 0.020(2) 0.024(2) 0.032(3) -0.0029(19) 0.0068(19) 0.0073(19)
O1W 0.025(2) 0.023(2) 0.042(3) -0.004(2) 0.001(2) 0.007(2)
O3 0.028(2) 0.016(2) 0.034(3) 0.0062(19) 0.004(2) 0.0059(19)
O2W 0.033(3) 0.041(3) 0.034(3) 0.003(2) 0.016(2) 0.011(2)
O4 0.021(2) 0.022(2) 0.045(3) 0.005(2) 0.017(2) 0.0058(19)
O3W 0.028(3) 0.038(3) 0.059(4) 0.007(3) 0.003(2) 0.011(2)
O5 0.019(2) 0.015(2) 0.041(3) -0.0027(19) 0.006(2) -0.0024(18)
O6 0.022(2) 0.018(2) 0.045(3) 0.002(2) 0.014(2) 0.0069(18)
O7 0.020(2) 0.032(2) 0.021(2) -0.0037(19) 0.0078(18) 0.0096(19)

loop_
_atom_type_symbol
_atom_type_description
_atom_type_scat_dispersion_real
_atom_type_scat_dispersion_imag
_atom_type_scat_source
C C 0.0030 0.0020 'International Tables Vol C Tables 4.2.6.8 and 6.1.1.4'
H H 0.0000 0.0000 'International Tables Vol C Tables 4.2.6.8 and 6.1.1.4'
Dy Dy -0.1890 4.4100 'International Tables Vol C Tables 4.2.6.8 and 6.1.1.4'
O O 0.0110 0.0060 'International Tables Vol C Tables 4.2.6.8 and 6.1.1.4'

loop_
_geom_angle_atom_site_label_1
_geom_angle_atom_site_label_2
_geom_angle_atom_site_label_3
_geom_angle
_geom_angle_site_symmetry_1
_geom_angle_site_symmetry_3
O2 C1 O1 119.0(6) . .
O2 C1 C2 120.0(6) . .
O1 C1 C2 121.0(6) . .
O2 C1 Dy1 57.9(3) . .
O1 C1 Dy1 61.3(3) . .
C2 C1 Dy1 174.1(5) . .
C7 C2 C3 116.5(6) . .
C7 C2 C1 122.5(6) . .
C3 C2 C1 121.0(6) . .
C4 C3 C2 121.5(6) . .
C4 C3 H3 119.3 . .
C2 C3 H3 119.3 . .
C5 C4 C3 119.1(7) . .
C5 C4 H4 120.5 . .
C3 C4 H4 120.5 . .
C4 C5 O7 116.8(6) . .
C4 C5 C6 120.8(6) . .
O7 C5 C6 122.3(6) . .
C7 C6 C5 119.4(6) . .
C7 C6 H6 120.3 . .
C5 C6 H6 120.3 . .
C6 C7 C2 122.7(7) . .
C6 C7 H7 118.7 . .
C2 C7 H7 118.7 . .
C9 C8 C13 122.3(5) . .
C9 C8 O7 119.9(5) . .
C13 C8 O7 117.7(5) . .
C8 C9 C10 118.8(5) . .
C8 C9 H9 120.6 . .
C10 C9 H9 120.6 . .
C11 C10 C9 120.3(5) . .
C11 C10 C14 119.2(5) . .
C9 C10 C14 120.5(5) . .
C10 C11 C12 120.1(6) . .
C10 C11 H11 120.0 . .
C12 C11 H11 120.0 . .
C11 C12 C13 120.1(5) . .
C11 C12 C15 120.0(5) . .
C13 C12 C15 119.9(5) . .
C8 C13 C12 118.2(5) . .
C8 C13 H13 120.9 . .
C12 C13 H13 120.9 . .
O4 C14 O3 122.4(5) . .
O4 C14 C10 118.9(5) . .
O3 C14 C10 118.6(5) . .
O5 C15 O6 124.7(6) . .
O5 C15 C12 118.9(5) . .
O6 C15 C12 116.4(5) . .
O6 Dy1 O5 101.09(16) 1_566 2_656
O6 Dy1 O3 153.42(18) 1_566 1_556
O5 Dy1 O3 86.48(16) 2_656 1_556
O6 Dy1 O2 127.76(17) 1_566 .
O5 Dy1 O2 77.17(16) 2_656 .
O3 Dy1 O2 78.67(16) 1_556 .
O6 Dy1 O4 75.96(15) 1_566 2_766
O5 Dy1 O4 148.62(18) 2_656 2_766
O3 Dy1 O4 110.30(16) 1_556 2_766
O2 Dy1 O4 80.38(15) . 2_766
O6 Dy1 O1W 83.11(16) 1_566 .
O5 Dy1 O1W 139.03(17) 2_656 .
O3 Dy1 O1W 74.91(16) 1_556 .
O2 Dy1 O1W 131.76(15) . .
O4 Dy1 O1W 72.21(17) 2_766 .
O6 Dy1 O2W 76.60(17) 1_566 .
O5 Dy1 O2W 72.29(17) 2_656 .
O3 Dy1 O2W 81.69(17) 1_556 .
O2 Dy1 O2W 144.45(16) . .
O4 Dy1 O2W 134.58(17) 2_766 .
O1W Dy1 O2W 69.15(17) . .
O6 Dy1 O1 76.69(16) 1_566 .
O5 Dy1 O1 71.26(16) 2_656 .
O3 Dy1 O1 129.58(15) 1_556 .
O2 Dy1 O1 52.93(15) . .
O4 Dy1 O1 77.76(16) 2_766 .
O1W Dy1 O1 147.06(16) . .
O2W Dy1 O1 128.92(16) . .
O6 Dy1 C1 102.80(18) 1_566 .
O5 Dy1 C1 71.05(17) 2_656 .
O3 Dy1 C1 103.75(17) 1_556 .
O2 Dy1 C1 26.34(16) . .
O4 Dy1 C1 79.10(17) 2_766 .
O1W Dy1 C1 148.38(17) . .
O2W Dy1 C1 142.46(18) . .
O1 Dy1 C1 26.65(16) . .
C1 O1 Dy1 92.0(4) . .
C1 O2 Dy1 95.8(4) . .
C14 O3 Dy1 156.7(4) . 1_554
C14 O4 Dy1 110.4(4) . 2_766
C15 O5 Dy1 171.4(4) . 2_656
C15 O6 Dy1 134.5(4) . 1_544
C5 O7 C8 117.6(5) . .

loop_
_geom_bond_atom_site_label_1
_geom_bond_atom_site_label_2
_geom_bond_distance
_geom_bond_site_symmetry_2
C1 O2 1.263(8) .
C1 O1 1.271(7) .
C1 C2 1.461(9) .
C1 Dy1 2.832(6) .
C2 C7 1.404(9) .
C2 C3 1.410(10) .
C3 C4 1.394(10) .
C3 H3 0.9300 .
C4 C5 1.370(9) .
C4 H4 0.9300 .
C5 O7 1.377(8) .
C5 C6 1.401(10) .
C6 C7 1.352(10) .
C6 H6 0.9300 .
C7 H7 0.9300 .
C8 C9 1.373(9) .
C8 C13 1.380(8) .
C8 O7 1.408(7) .
C9 C10 1.386(8) .
C9 H9 0.9300 .
C10 C11 1.384(8) .
C10 C14 1.505(8) .
C11 C12 1.385(8) .
C11 H11 0.9300 .
C12 C13 1.399(8) .
C12 C15 1.501(8) .
C13 H13 0.9300 .
C14 O4 1.257(7) .
C14 O3 1.256(7) .
C15 O5 1.245(8) .
C15 O6 1.257(7) .
Dy1 O6 2.276(4) 1_566
Dy1 O5 2.274(4) 2_656
Dy1 O3 2.301(4) 1_556
Dy1 O2 2.411(4) .
Dy1 O4 2.414(4) 2_766
Dy1 O1W 2.431(5) .
Dy1 O2W 2.481(5) .
Dy1 O1 2.487(5) .
O3 Dy1 2.301(4) 1_554
O4 Dy1 2.414(4) 2_766
O5 Dy1 2.274(4) 2_656
O6 Dy1 2.276(4) 1_544

loop_
_geom_torsion_atom_site_label_1
_geom_torsion_atom_site_label_2
_geom_torsion_atom_site_label_3
_geom_torsion_atom_site_label_4
_geom_torsion
_geom_torsion_site_symmetry_1
_geom_torsion_site_symmetry_2
_geom_torsion_site_symmetry_3
_geom_torsion_site_symmetry_4
O2 C1 C2 C7 -8.3(10) . . . .
O1 C1 C2 C7 172.8(6) . . . .
Dy1 C1 C2 C7 -75(4) . . . .
O2 C1 C2 C3 172.0(6) . . . .
O1 C1 C2 C3 -6.9(10) . . . .
Dy1 C1 C2 C3 105(4) . . . .
C7 C2 C3 C4 -2.9(11) . . . .
C1 C2 C3 C4 176.8(7) . . . .
C2 C3 C4 C5 1.8(12) . . . .
C3 C4 C5 O7 178.0(6) . . . .
C3 C4 C5 C6 0.7(11) . . . .
C4 C5 C6 C7 -1.9(11) . . . .
O7 C5 C6 C7 -179.0(7) . . . .
C5 C6 C7 C2 0.6(12) . . . .
C3 C2 C7 C6 1.7(11) . . . .
C1 C2 C7 C6 -178.0(7) . . . .
C13 C8 C9 C10 -3.9(10) . . . .
O7 C8 C9 C10 179.7(5) . . . .
C8 C9 C10 C11 -0.1(9) . . . .
C8 C9 C10 C14 177.9(6) . . . .
C9 C10 C11 C12 3.8(9) . . . .
C14 C10 C11 C12 -174.2(6) . . . .
C10 C11 C12 C13 -3.6(9) . . . .
C10 C11 C12 C15 176.0(6) . . . .
C9 C8 C13 C12 4.1(9) . . . .
O7 C8 C13 C12 -179.4(5) . . . .
C11 C12 C13 C8 -0.3(9) . . . .
C15 C12 C13 C8 -179.9(6) . . . .
C11 C10 C14 O4 -41.2(9) . . . .
C9 C10 C14 O4 140.7(6) . . . .
C11 C10 C14 O3 136.6(6) . . . .
C9 C10 C14 O3 -41.5(9) . . . .
C11 C12 C15 O5 -171.3(6) . . . .
C13 C12 C15 O5 8.3(9) . . . .
C11 C12 C15 O6 10.7(9) . . . .
C13 C12 C15 O6 -169.7(6) . . . .
O2 C1 Dy1 O6 163.0(3) . . . 1_566
O1 C1 Dy1 O6 -11.7(4) . . . 1_566
C2 C1 Dy1 O6 -127(4) . . . 1_566
O2 C1 Dy1 O5 -99.5(4) . . . 2_656
O1 C1 Dy1 O5 85.8(4) . . . 2_656
C2 C1 Dy1 O5 -30(4) . . . 2_656
O2 C1 Dy1 O3 -18.1(4) . . . 1_556
O1 C1 Dy1 O3 167.1(3) . . . 1_556
C2 C1 Dy1 O3 52(4) . . . 1_556
O1 C1 Dy1 O2 -174.7(6) . . . .
C2 C1 Dy1 O2 70(4) . . . .
O2 C1 Dy1 O4 90.3(4) . . . 2_766
O1 C1 Dy1 O4 -84.4(4) . . . 2_766
C2 C1 Dy1 O4 160(4) . . . 2_766
O2 C1 Dy1 O1W 65.3(5) . . . .
O1 C1 Dy1 O1W -109.4(4) . . . .
C2 C1 Dy1 O1W 135(4) . . . .
O2 C1 Dy1 O2W -112.4(4) . . . .
O1 C1 Dy1 O2W 72.9(5) . . . .
C2 C1 Dy1 O2W -42(4) . . . .
O2 C1 Dy1 O1 174.7(6) . . . .
C2 C1 Dy1 O1 -115(4) . . . .
O2 C1 O1 Dy1 -5.1(6) . . . .
C2 C1 O1 Dy1 173.8(5) . . . .
O6 Dy1 O1 C1 168.3(4) 1_566 . . .
O5 Dy1 O1 C1 -84.9(4) 2_656 . . .
O3 Dy1 O1 C1 -16.3(4) 1_556 . . .
O2 Dy1 O1 C1 2.9(3) . . . .
O4 Dy1 O1 C1 90.0(4) 2_766 . . .
O1W Dy1 O1 C1 114.6(4) . . . .
O2W Dy1 O1 C1 -131.5(4) . . . .
O1 C1 O2 Dy1 5.3(6) . . . .
C2 C1 O2 Dy1 -173.6(5) . . . .
O6 Dy1 O2 C1 -21.1(4) 1_566 . . .
O5 Dy1 O2 C1 73.1(4) 2_656 . . .
O3 Dy1 O2 C1 162.0(4) 1_556 . . .
O4 Dy1 O2 C1 -84.8(4) 2_766 . . .
O1W Dy1 O2 C1 -140.3(4) . . . .
O2W Dy1 O2 C1 104.3(4) . . . .
O1 Dy1 O2 C1 -3.0(3) . . . .
O4 C14 O3 Dy1 141.6(8) . . . 1_554
C10 C14 O3 Dy1 -36.2(14) . . . 1_554
O3 C14 O4 Dy1 -14.0(7) . . . 2_766
C10 C14 O4 Dy1 163.7(4) . . . 2_766
O6 C15 O5 Dy1 -3(3) . . . 2_656
C12 C15 O5 Dy1 179(100) . . . 2_656
O5 C15 O6 Dy1 -38.1(10) . . . 1_544
C12 C15 O6 Dy1 139.7(5) . . . 1_544
C4 C5 O7 C8 150.0(6) . . . .
C6 C5 O7 C8 -32.8(9) . . . .
C9 C8 O7 C5 -55.7(8) . . . .
C13 C8 O7 C5 127.7(6) . . . .

loop_
_platon_squeeze_void_nr
_platon_squeeze_void_average_x
_platon_squeeze_void_average_y
_platon_squeeze_void_average_z
_platon_squeeze_void_volume
_platon_squeeze_void_count_electrons
1 0.000 -0.002 0.500 219.2 42.2
